data_1546469
loop_
_publ_author_name
'Meadows, Margaret K.'
'Roesner, Emily K.'
'Lynch, Vincent M.'
'James, Tony D.'
'Anslyn, Eric V.'

_publ_section_title
;
 Boronic Acid Mediated Coupling of Catechols and N-Hydroxylamines: A
 Bioorthogonal Reaction to Label Peptides.
;
_journal_issue 12
_journal_name_full 'Organic letters'
_journal_page_first 3179
_journal_page_last 3182
_journal_paper_doi 10.1021/acs.orglett.7b01198
_journal_volume 19
_journal_year 2017
_chemical_formula_moiety 'C17 H18 B N O3'
_chemical_formula_sum 'C17 H18 B N O3'
_chemical_formula_weight 295.13
_chemical_name_systematic
;
 ?
;
_space_group_crystal_system monoclinic
_space_group_IT_number 14
_space_group_name_Hall '-P 2yn'
_space_group_name_H-M_alt 'P 1 21/n 1'
_symmetry_space_group_name_Hall '-P 2yn'
_symmetry_space_group_name_H-M 'P 1 21/n 1'
_atom_sites_solution_hydrogens mixed
_audit_creation_method SHELXL-2013
_cell_angle_alpha 90
_cell_angle_beta 104.357(4)
_cell_angle_gamma 90
_cell_formula_units_Z 8
_cell_length_a 22.032(4)
_cell_length_b 6.0534(10)
_cell_length_c 22.854(4)
_cell_measurement_reflns_used 1785
_cell_measurement_temperature 100(2)
_cell_measurement_theta_max 27.5
_cell_measurement_theta_min 1.47
_cell_volume 2952.8(9)
_computing_cell_refinement 'CrystalClear (Rigaku Inc., 2008)'
_computing_data_collection 'CrystalClear (Rigaku Inc., 2008)'
_computing_data_reduction 'CrystalClear (Rigaku Inc., 2008)'
_computing_molecular_graphics 'XP SHELXTL/PC, Siemens Analytical'
_computing_publication_material 'XP SHELXTL/PC, Siemens Analytical'
_computing_structure_refinement 'SHELXL-2013 (Sheldrick, 2013)'
_computing_structure_solution
;

SIR97 - Altomare A., Burla M.C., Camalli M., Cascarano G.L., Giacovazzo C., 
Guagliardi A., Moliterni A.G.G., Polidori G.,Spagna R.
;
_diffrn_ambient_temperature 100(2)
_diffrn_measured_fraction_theta_full 0.998
_diffrn_measured_fraction_theta_max 0.993
_diffrn_measurement_device_type 'Rigaku SCX-Mini with Mercury 2+ CCD'
_diffrn_measurement_method \w-scans
_diffrn_radiation_type MoK\a
_diffrn_radiation_wavelength 0.71073
_diffrn_reflns_av_R_equivalents 0.0628
_diffrn_reflns_av_unetI/netI 0.0514
_diffrn_reflns_Laue_measured_fraction_full 0.998
_diffrn_reflns_Laue_measured_fraction_max 0.993
_diffrn_reflns_limit_h_max 28
_diffrn_reflns_limit_h_min -26
_diffrn_reflns_limit_k_max 7
_diffrn_reflns_limit_k_min -7
_diffrn_reflns_limit_l_max 29
_diffrn_reflns_limit_l_min -29
_diffrn_reflns_number 27432
_diffrn_reflns_point_group_measured_fraction_full 0.998
_diffrn_reflns_point_group_measured_fraction_max 0.993
_diffrn_reflns_theta_full 25.242
_diffrn_reflns_theta_max 27.503
_diffrn_reflns_theta_min 3.136
_diffrn_source 'sealed tube'
_exptl_absorpt_coefficient_mu 0.090
_exptl_absorpt_correction_T_max 1.00
_exptl_absorpt_correction_T_min 0.821
_exptl_absorpt_correction_type multi-scan
_exptl_absorpt_process_details
;
Abscor. T. Higashi (2001). The Rigaku Corporation, Tokyo, Japan.
;
_exptl_crystal_colour 'pale yellow'
_exptl_crystal_density_diffrn 1.328
_exptl_crystal_description needle
_exptl_crystal_F_000 1248
_exptl_crystal_size_max 0.320
_exptl_crystal_size_mid 0.230
_exptl_crystal_size_min 0.150
_refine_diff_density_max 0.320
_refine_diff_density_min -0.260
_refine_diff_density_rms 0.057
_refine_ls_extinction_coef 0.0049(7)
_refine_ls_extinction_expression Fc^*^=kFc[1+0.001xFc^2^\l^3^/sin(2\q)]^-1/4^
_refine_ls_extinction_method SHELXL
_refine_ls_goodness_of_fit_ref 1.066
_refine_ls_hydrogen_treatment mixed
_refine_ls_matrix_type full
_refine_ls_number_parameters 412
_refine_ls_number_reflns 6734
_refine_ls_number_restraints 0
_refine_ls_restrained_S_all 1.066
_refine_ls_R_factor_all 0.0627
_refine_ls_R_factor_gt 0.0486
_refine_ls_shift/su_max 0.005
_refine_ls_shift/su_mean 0.000
_refine_ls_structure_factor_coef Fsqd
_refine_ls_weighting_details 'w=1/[\s^2^(Fo^2^)+(0.0502P)^2^+1.0916P] where P=(Fo^2^+2Fc^2^)/3'
_refine_ls_weighting_scheme calc
_refine_ls_wR_factor_gt 0.1127
_refine_ls_wR_factor_ref 0.1195
_reflns_Friedel_coverage 0.000
_reflns_number_gt 5507
_reflns_number_total 6734
_reflns_threshold_expression 'I > 2\s(I)'
_cod_data_source_file ol7b01198_si_002.cif
_cod_data_source_block shelx
_cod_original_cell_volume 2952.8(8)
_cod_database_code 1546469
_shelx_space_group_comment
;
The symmetry employed for this shelxl refinement is uniquely defined
by the following loop, which should always be used as a source of
symmetry information in preference to the above space-group names.
They are only intended as comments.
;
_shelx_estimated_absorpt_t_min 0.972
_shelx_estimated_absorpt_t_max 0.987
_shelxl_version_number 2013-4

loop_
_space_group_symop_operation_xyz
'x, y, z'
'-x+1/2, y+1/2, -z+1/2'
'-x, -y, -z'
'x-1/2, -y-1/2, z-1/2'

loop_
_atom_site_label
_atom_site_type_symbol
_atom_site_fract_x
_atom_site_fract_y
_atom_site_fract_z
_atom_site_U_iso_or_equiv
_atom_site_adp_type
_atom_site_occupancy
_atom_site_site_symmetry_order
_atom_site_calc_flag
_atom_site_refinement_flags_posn
_atom_site_refinement_flags_adp
C1 C 0.15336(7) 0.1744(2) 0.72087(6) 0.0157(3) Uani 1 1 d . .
C2 C 0.19800(7) 0.3063(3) 0.75930(7) 0.0190(3) Uani 1 1 d . .
H2 H 0.2104 0.4421 0.7449 0.023 Uiso 1 1 calc R U
C3 C 0.22457(7) 0.2409(3) 0.81847(7) 0.0209(3) Uani 1 1 d . .
H3 H 0.2542 0.3341 0.8444 0.025 Uiso 1 1 calc R U
C4 C 0.20814(7) 0.0401(3) 0.84003(7) 0.0205(3) Uani 1 1 d . .
H4 H 0.2275 -0.0051 0.8801 0.025 Uiso 1 1 calc R U
C5 C 0.16384(7) -0.0934(3) 0.80327(7) 0.0185(3) Uani 1 1 d . .
H5 H 0.1526 -0.2308 0.8177 0.022 Uiso 1 1 calc R U
C6 C 0.13567(7) -0.0233(2) 0.74439(6) 0.0166(3) Uani 1 1 d . .
C7 C 0.08376(7) -0.1483(3) 0.70851(7) 0.0166(3) Uani 1 1 d . .
C8 C -0.01487(7) -0.1731(2) 0.62622(7) 0.0181(3) Uani 1 1 d . .
C9 C -0.01087(8) -0.2162(3) 0.56167(7) 0.0262(4) Uani 1 1 d . .
H9A H 0.0008 -0.0795 0.5442 0.039 Uiso 1 1 calc R U
H9B H -0.0517 -0.2672 0.5376 0.039 Uiso 1 1 calc R U
H9C H 0.0208 -0.3297 0.5616 0.039 Uiso 1 1 calc R U
C10 C -0.06569(8) -0.0026(3) 0.62870(8) 0.0288(4) Uani 1 1 d . .
H10A H -0.0633 0.0355 0.6709 0.043 Uiso 1 1 calc R U
H10B H -0.1070 -0.0650 0.6102 0.043 Uiso 1 1 calc R U
H10C H -0.0592 0.1306 0.6066 0.043 Uiso 1 1 calc R U
C11 C -0.02654(8) -0.3862(3) 0.65637(7) 0.0227(3) Uani 1 1 d . .
H11A H 0.0072 -0.4913 0.6559 0.034 Uiso 1 1 calc R U
H11B H -0.0667 -0.4493 0.6345 0.034 Uiso 1 1 calc R U
H11C H -0.0276 -0.3561 0.6982 0.034 Uiso 1 1 calc R U
C12 C 0.16478(7) 0.2292(2) 0.56864(6) 0.0158(3) Uani 1 1 d . .
C13 C 0.19180(7) 0.1855(3) 0.52147(7) 0.0191(3) Uani 1 1 d . .
H13 H 0.2084 0.0438 0.5164 0.023 Uiso 1 1 calc R U
C14 C 0.19378(7) 0.3589(3) 0.48124(7) 0.0212(3) Uani 1 1 d . .
H14 H 0.2117 0.3345 0.4480 0.025 Uiso 1 1 calc R U
C15 C 0.16996(8) 0.5653(3) 0.48933(7) 0.0210(3) Uani 1 1 d . .
H15 H 0.1717 0.6797 0.4613 0.025 Uiso 1 1 calc R U
C16 C 0.14334(7) 0.6095(2) 0.53792(7) 0.0181(3) Uani 1 1 d . .
H16 H 0.1275 0.7517 0.5436 0.022 Uiso 1 1 calc R U
C17 C 0.14119(7) 0.4380(2) 0.57694(6) 0.0158(3) Uani 1 1 d . .
C18 C 0.27998(7) 0.3673(2) 0.34085(6) 0.0153(3) Uani 1 1 d . .
C19 C 0.23767(7) 0.2444(3) 0.29756(6) 0.0182(3) Uani 1 1 d . .
H19 H 0.2503 0.1063 0.2847 0.022 Uiso 1 1 calc R U
C20 C 0.17727(7) 0.3215(3) 0.27297(7) 0.0199(3) Uani 1 1 d . .
H20 H 0.1488 0.2343 0.2441 0.024 Uiso 1 1 calc R U
C21 C 0.15804(7) 0.5254(3) 0.29025(7) 0.0189(3) Uani 1 1 d . .
H21 H 0.1171 0.5789 0.2722 0.023 Uiso 1 1 calc R U
C22 C 0.19856(7) 0.6493(3) 0.33362(7) 0.0178(3) Uani 1 1 d . .
H22 H 0.1859 0.7886 0.3456 0.021 Uiso 1 1 calc R U
C23 C 0.25865(7) 0.5674(2) 0.35978(6) 0.0161(3) Uani 1 1 d . .
C24 C 0.29722(7) 0.6811(2) 0.41098(6) 0.0158(3) Uani 1 1 d . .
C25 C 0.38207(7) 0.6826(2) 0.50679(6) 0.0172(3) Uani 1 1 d . .
C26 C 0.34540(8) 0.8706(3) 0.52616(7) 0.0257(4) Uani 1 1 d . .
H26A H 0.3404 0.9910 0.4967 0.039 Uiso 1 1 calc R U
H26B H 0.3682 0.9249 0.5659 0.039 Uiso 1 1 calc R U
H26C H 0.3040 0.8170 0.5283 0.039 Uiso 1 1 calc R U
C27 C 0.38896(8) 0.4906(3) 0.55140(7) 0.0222(3) Uani 1 1 d . .
H27A H 0.3476 0.4285 0.5501 0.033 Uiso 1 1 calc R U
H27B H 0.4081 0.5440 0.5923 0.033 Uiso 1 1 calc R U
H27C H 0.4156 0.3762 0.5404 0.033 Uiso 1 1 calc R U
C28 C 0.44530(8) 0.7638(3) 0.49988(7) 0.0247(4) Uani 1 1 d . .
H28A H 0.4655 0.6471 0.4817 0.037 Uiso 1 1 calc R U
H28B H 0.4719 0.8021 0.5397 0.037 Uiso 1 1 calc R U
H28C H 0.4392 0.8946 0.4738 0.037 Uiso 1 1 calc R U
C29 C 0.42773(7) 0.0801(2) 0.35446(6) 0.0148(3) Uani 1 1 d . .
C30 C 0.46761(7) -0.0951(2) 0.35488(6) 0.0167(3) Uani 1 1 d . .
H30 H 0.4593 -0.2364 0.3692 0.020 Uiso 1 1 calc R U
C31 C 0.52103(7) -0.0571(3) 0.33331(7) 0.0196(3) Uani 1 1 d . .
H31 H 0.5499 -0.1741 0.3340 0.024 Uiso 1 1 calc R U
C32 C 0.53253(7) 0.1475(3) 0.31108(7) 0.0201(3) Uani 1 1 d . .
H32 H 0.5689 0.1683 0.2965 0.024 Uiso 1 1 calc R U
C33 C 0.49111(7) 0.3245(3) 0.30981(7) 0.0184(3) Uani 1 1 d . .
H33 H 0.4984 0.4645 0.2941 0.022 Uiso 1 1 calc R U
C34 C 0.43942(7) 0.2871(2) 0.33237(6) 0.0153(3) Uani 1 1 d . .
N1 N 0.04642(6) -0.07124(19) 0.66002(5) 0.0155(3) Uani 1 1 d . .
N2 N 0.34618(6) 0.5933(2) 0.44640(5) 0.0156(3) Uani 1 1 d . .
O1 O 0.05631(5) 0.12773(17) 0.63627(5) 0.0187(2) Uani 1 1 d . .
O2 O 0.15896(5) 0.08906(16) 0.61345(5) 0.0177(2) Uani 1 1 d . .
O3 O 0.11911(5) 0.44144(17) 0.62783(5) 0.0174(2) Uani 1 1 d . .
O4 O 0.36914(5) 0.39448(17) 0.43415(5) 0.0180(2) Uani 1 1 d . .
O5 O 0.37289(5) 0.08260(16) 0.37247(5) 0.0163(2) Uani 1 1 d . .
O6 O 0.39278(5) 0.43147(16) 0.33509(5) 0.0171(2) Uani 1 1 d . .
B1 B 0.12437(8) 0.2138(3) 0.65084(8) 0.0172(3) Uani 1 1 d . .
B2 B 0.35198(8) 0.3135(3) 0.36799(7) 0.0163(3) Uani 1 1 d . .
H7 H 0.0735(8) -0.291(3) 0.7206(7) 0.019(4) Uiso 1 1 d . .
H24 H 0.2860(8) 0.823(3) 0.4230(7) 0.021(4) Uiso 1 1 d . .

loop_
_atom_site_aniso_label
_atom_site_aniso_U_11
_atom_site_aniso_U_22
_atom_site_aniso_U_33
_atom_site_aniso_U_23
_atom_site_aniso_U_13
_atom_site_aniso_U_12
C1 0.0142(7) 0.0168(7) 0.0173(7) -0.0007(6) 0.0066(6) 0.0018(6)
C2 0.0190(8) 0.0181(8) 0.0220(8) -0.0018(6) 0.0090(6) -0.0026(6)
C3 0.0160(8) 0.0272(9) 0.0199(8) -0.0058(6) 0.0052(6) -0.0024(6)
C4 0.0162(8) 0.0299(9) 0.0152(7) 0.0002(6) 0.0036(6) 0.0022(6)
C5 0.0158(7) 0.0207(8) 0.0200(8) 0.0033(6) 0.0063(6) 0.0010(6)
C6 0.0157(7) 0.0178(8) 0.0168(7) -0.0011(6) 0.0049(6) 0.0004(6)
C7 0.0170(8) 0.0156(8) 0.0177(7) 0.0015(6) 0.0055(6) 0.0009(6)
C8 0.0145(7) 0.0168(8) 0.0210(7) -0.0006(6) 0.0004(6) -0.0025(6)
C9 0.0241(9) 0.0326(10) 0.0201(8) -0.0025(7) 0.0021(6) -0.0069(7)
C10 0.0166(8) 0.0227(9) 0.0425(10) -0.0063(7) -0.0012(7) 0.0026(7)
C11 0.0180(8) 0.0224(8) 0.0261(8) 0.0016(6) 0.0023(7) -0.0050(6)
C12 0.0142(7) 0.0155(7) 0.0160(7) 0.0014(6) 0.0004(5) -0.0015(6)
C13 0.0191(8) 0.0160(8) 0.0222(8) -0.0029(6) 0.0046(6) 0.0010(6)
C14 0.0220(8) 0.0246(8) 0.0188(8) -0.0021(6) 0.0083(6) -0.0037(6)
C15 0.0239(8) 0.0199(8) 0.0192(8) 0.0027(6) 0.0054(6) -0.0034(6)
C16 0.0186(8) 0.0141(7) 0.0212(8) 0.0000(6) 0.0039(6) -0.0011(6)
C17 0.0142(7) 0.0161(7) 0.0163(7) -0.0014(6) 0.0025(6) -0.0017(6)
C18 0.0173(7) 0.0156(7) 0.0137(7) 0.0024(5) 0.0054(6) -0.0007(6)
C19 0.0211(8) 0.0181(8) 0.0161(7) -0.0005(6) 0.0058(6) -0.0022(6)
C20 0.0188(8) 0.0238(8) 0.0164(7) -0.0003(6) 0.0031(6) -0.0050(6)
C21 0.0136(7) 0.0269(8) 0.0159(7) 0.0049(6) 0.0028(6) 0.0008(6)
C22 0.0192(8) 0.0176(8) 0.0176(7) 0.0026(6) 0.0064(6) 0.0030(6)
C23 0.0165(7) 0.0162(8) 0.0162(7) 0.0017(6) 0.0048(6) -0.0006(6)
C24 0.0164(7) 0.0146(7) 0.0168(7) 0.0001(6) 0.0046(6) 0.0010(6)
C25 0.0183(8) 0.0183(8) 0.0134(7) -0.0021(6) 0.0006(6) -0.0009(6)
C26 0.0290(9) 0.0235(9) 0.0216(8) -0.0073(6) 0.0002(7) 0.0034(7)
C27 0.0282(9) 0.0213(8) 0.0161(7) 0.0004(6) 0.0037(6) -0.0021(7)
C28 0.0229(8) 0.0279(9) 0.0207(8) 0.0004(7) 0.0007(6) -0.0068(7)
C29 0.0141(7) 0.0173(7) 0.0123(7) -0.0022(5) 0.0021(5) -0.0019(6)
C30 0.0195(8) 0.0142(7) 0.0159(7) -0.0020(5) 0.0031(6) -0.0016(6)
C31 0.0182(8) 0.0192(8) 0.0208(8) -0.0049(6) 0.0037(6) 0.0023(6)
C32 0.0176(8) 0.0235(8) 0.0201(8) -0.0044(6) 0.0066(6) -0.0030(6)
C33 0.0208(8) 0.0174(8) 0.0167(7) -0.0010(6) 0.0044(6) -0.0044(6)
C34 0.0158(7) 0.0153(7) 0.0130(7) -0.0023(5) 0.0006(5) 0.0008(6)
N1 0.0156(6) 0.0128(6) 0.0180(6) 0.0002(5) 0.0041(5) -0.0010(5)
N2 0.0179(6) 0.0133(6) 0.0158(6) -0.0009(5) 0.0044(5) 0.0005(5)
O1 0.0184(6) 0.0136(5) 0.0223(6) 0.0052(4) 0.0015(4) -0.0016(4)
O2 0.0224(6) 0.0142(5) 0.0168(5) 0.0020(4) 0.0055(4) 0.0010(4)
O3 0.0201(6) 0.0147(5) 0.0188(5) 0.0015(4) 0.0072(4) 0.0007(4)
O4 0.0204(6) 0.0157(5) 0.0165(5) -0.0018(4) 0.0019(4) 0.0063(4)
O5 0.0164(5) 0.0148(5) 0.0183(5) 0.0007(4) 0.0058(4) 0.0006(4)
O6 0.0168(5) 0.0133(5) 0.0210(5) 0.0019(4) 0.0044(4) 0.0011(4)
B1 0.0161(8) 0.0156(8) 0.0195(8) 0.0004(6) 0.0038(6) -0.0010(7)
B2 0.0177(8) 0.0158(8) 0.0155(8) -0.0012(6) 0.0041(6) -0.0016(7)

loop_
_atom_type_symbol
_atom_type_description
_atom_type_scat_dispersion_real
_atom_type_scat_dispersion_imag
_atom_type_scat_source
C C 0.0033 0.0016 'International Tables Vol C Tables 4.2.6.8 and 6.1.1.4'
H H 0.0000 0.0000 'International Tables Vol C Tables 4.2.6.8 and 6.1.1.4'
N N 0.0061 0.0033 'International Tables Vol C Tables 4.2.6.8 and 6.1.1.4'
O O 0.0106 0.0060 'International Tables Vol C Tables 4.2.6.8 and 6.1.1.4'
B B 0.0013 0.0007 'International Tables Vol C Tables 4.2.6.8 and 6.1.1.4'

loop_
_geom_angle_atom_site_label_1
_geom_angle_atom_site_label_2
_geom_angle_atom_site_label_3
_geom_angle
C2 C1 C6 117.74(13)
C2 C1 B1 126.36(14)
C6 C1 B1 115.68(13)
C3 C2 C1 120.66(14)
C3 C2 H2 119.7
C1 C2 H2 119.7
C2 C3 C4 120.56(14)
C2 C3 H3 119.7
C4 C3 H3 119.7
C5 C4 C3 120.15(14)
C5 C4 H4 119.9
C3 C4 H4 119.9
C4 C5 C6 119.06(14)
C4 C5 H5 120.5
C6 C5 H5 120.5
C5 C6 C1 121.75(14)
C5 C6 C7 119.13(14)
C1 C6 C7 118.95(13)
N1 C7 C6 122.95(14)
N1 C7 H7 115.5(10)
C6 C7 H7 121.4(10)
N1 C8 C11 110.26(12)
N1 C8 C9 107.84(12)
C11 C8 C9 110.60(13)
N1 C8 C10 105.95(12)
C11 C8 C10 110.40(14)
C9 C8 C10 111.67(13)
C8 C9 H9A 109.5
C8 C9 H9B 109.5
H9A C9 H9B 109.5
C8 C9 H9C 109.5
H9A C9 H9C 109.5
H9B C9 H9C 109.5
C8 C10 H10A 109.5
C8 C10 H10B 109.5
H10A C10 H10B 109.5
C8 C10 H10C 109.5
H10A C10 H10C 109.5
H10B C10 H10C 109.5
C8 C11 H11A 109.5
C8 C11 H11B 109.5
H11A C11 H11B 109.5
C8 C11 H11C 109.5
H11A C11 H11C 109.5
H11B C11 H11C 109.5
O2 C12 C13 127.46(14)
O2 C12 C17 110.75(13)
C13 C12 C17 121.75(14)
C12 C13 C14 117.26(14)
C12 C13 H13 121.4
C14 C13 H13 121.4
C15 C14 C13 120.85(14)
C15 C14 H14 119.6
C13 C14 H14 119.6
C14 C15 C16 121.61(14)
C14 C15 H15 119.2
C16 C15 H15 119.2
C17 C16 C15 117.16(14)
C17 C16 H16 121.4
C15 C16 H16 121.4
O3 C17 C16 128.02(14)
O3 C17 C12 110.60(12)
C16 C17 C12 121.36(14)
C19 C18 C23 117.55(14)
C19 C18 B2 126.53(14)
C23 C18 B2 115.76(13)
C20 C19 C18 120.81(14)
C20 C19 H19 119.6
C18 C19 H19 119.6
C19 C20 C21 120.70(14)
C19 C20 H20 119.7
C21 C20 H20 119.7
C22 C21 C20 119.80(14)
C22 C21 H21 120.1
C20 C21 H21 120.1
C21 C22 C23 119.27(14)
C21 C22 H22 120.4
C23 C22 H22 120.4
C22 C23 C18 121.74(14)
C22 C23 C24 118.86(14)
C18 C23 C24 119.15(13)
N2 C24 C23 123.07(14)
N2 C24 H24 115.2(10)
C23 C24 H24 121.5(10)
N2 C25 C28 107.83(12)
N2 C25 C26 109.73(12)
C28 C25 C26 110.69(13)
N2 C25 C27 106.29(12)
C28 C25 C27 111.89(13)
C26 C25 C27 110.27(13)
C25 C26 H26A 109.5
C25 C26 H26B 109.5
H26A C26 H26B 109.5
C25 C26 H26C 109.5
H26A C26 H26C 109.5
H26B C26 H26C 109.5
C25 C27 H27A 109.5
C25 C27 H27B 109.5
H27A C27 H27B 109.5
C25 C27 H27C 109.5
H27A C27 H27C 109.5
H27B C27 H27C 109.5
C25 C28 H28A 109.5
C25 C28 H28B 109.5
H28A C28 H28B 109.5
C25 C28 H28C 109.5
H28A C28 H28C 109.5
H28B C28 H28C 109.5
O5 C29 C30 128.04(13)
O5 C29 C34 110.70(12)
C30 C29 C34 121.24(14)
C29 C30 C31 117.47(14)
C29 C30 H30 121.3
C31 C30 H30 121.3
C32 C31 C30 121.39(14)
C32 C31 H31 119.3
C30 C31 H31 119.3
C31 C32 C33 120.85(14)
C31 C32 H32 119.6
C33 C32 H32 119.6
C34 C33 C32 117.39(14)
C34 C33 H33 121.3
C32 C33 H33 121.3
O6 C34 C33 127.86(14)
O6 C34 C29 110.47(12)
C33 C34 C29 121.64(14)
C7 N1 O1 122.04(12)
C7 N1 C8 126.12(13)
O1 N1 C8 111.63(11)
C24 N2 O4 122.02(12)
C24 N2 C25 126.30(13)
O4 N2 C25 111.54(11)
N1 O1 B1 117.13(11)
C12 O2 B1 105.89(11)
C17 O3 B1 106.09(11)
N2 O4 B2 117.95(11)
C29 O5 B2 105.95(11)
C34 O6 B2 105.78(11)
O3 B1 O2 106.10(12)
O3 B1 O1 104.67(12)
O2 B1 O1 108.29(12)
O3 B1 C1 118.59(13)
O2 B1 C1 111.59(12)
O1 B1 C1 107.04(12)
O5 B2 O6 105.89(12)
O5 B2 O4 103.74(11)
O6 B2 O4 108.06(12)
O5 B2 C18 119.27(13)
O6 B2 C18 111.97(12)
O4 B2 C18 107.19(12)

loop_
_geom_bond_atom_site_label_1
_geom_bond_atom_site_label_2
_geom_bond_distance
C1 C2 1.396(2)
C1 C6 1.406(2)
C1 B1 1.587(2)
C2 C3 1.391(2)
C2 H2 0.9500
C3 C4 1.393(2)
C3 H3 0.9500
C4 C5 1.380(2)
C4 H4 0.9500
C5 C6 1.401(2)
C5 H5 0.9500
C6 C7 1.445(2)
C7 N1 1.2923(19)
C7 H7 0.952(18)
C8 N1 1.5108(19)
C8 C11 1.515(2)
C8 C9 1.522(2)
C8 C10 1.534(2)
C9 H9A 0.9800
C9 H9B 0.9800
C9 H9C 0.9800
C10 H10A 0.9800
C10 H10B 0.9800
C10 H10C 0.9800
C11 H11A 0.9800
C11 H11B 0.9800
C11 H11C 0.9800
C12 O2 1.3600(17)
C12 C13 1.380(2)
C12 C17 1.398(2)
C13 C14 1.403(2)
C13 H13 0.9500
C14 C15 1.385(2)
C14 H14 0.9500
C15 C16 1.404(2)
C15 H15 0.9500
C16 C17 1.377(2)
C16 H16 0.9500
C17 O3 1.3677(18)
C18 C19 1.394(2)
C18 C23 1.406(2)
C18 B2 1.587(2)
C19 C20 1.391(2)
C19 H19 0.9500
C20 C21 1.394(2)
C20 H20 0.9500
C21 C22 1.380(2)
C21 H21 0.9500
C22 C23 1.401(2)
C22 H22 0.9500
C23 C24 1.439(2)
C24 N2 1.2917(19)
C24 H24 0.953(18)
C25 N2 1.5102(18)
C25 C28 1.522(2)
C25 C26 1.524(2)
C25 C27 1.528(2)
C26 H26A 0.9800
C26 H26B 0.9800
C26 H26C 0.9800
C27 H27A 0.9800
C27 H27B 0.9800
C27 H27C 0.9800
C28 H28A 0.9800
C28 H28B 0.9800
C28 H28C 0.9800
C29 O5 1.3697(18)
C29 C30 1.375(2)
C29 C34 1.399(2)
C30 C31 1.403(2)
C30 H30 0.9500
C31 C32 1.386(2)
C31 H31 0.9500
C32 C33 1.403(2)
C32 H32 0.9500
C33 C34 1.380(2)
C33 H33 0.9500
C34 O6 1.3620(17)
N1 O1 1.3606(15)
N2 O4 1.3612(15)
O1 B1 1.544(2)
O2 B1 1.485(2)
O3 B1 1.469(2)
O4 B2 1.5448(19)
O5 B2 1.467(2)
O6 B2 1.4895(19)

loop_
_geom_torsion_atom_site_label_1
_geom_torsion_atom_site_label_2
_geom_torsion_atom_site_label_3
_geom_torsion_atom_site_label_4
_geom_torsion
C6 C1 C2 C3 1.1(2)
B1 C1 C2 C3 -173.11(15)
C1 C2 C3 C4 1.5(2)
C2 C3 C4 C5 -1.9(2)
C3 C4 C5 C6 -0.3(2)
C4 C5 C6 C1 2.9(2)
C4 C5 C6 C7 -172.14(14)
C2 C1 C6 C5 -3.3(2)
B1 C1 C6 C5 171.50(14)
C2 C1 C6 C7 171.78(13)
B1 C1 C6 C7 -13.4(2)
C5 C6 C7 N1 163.99(14)
C1 C6 C7 N1 -11.2(2)
O2 C12 C13 C14 -178.47(14)
C17 C12 C13 C14 -1.0(2)
C12 C13 C14 C15 0.6(2)
C13 C14 C15 C16 0.3(2)
C14 C15 C16 C17 -0.8(2)
C15 C16 C17 O3 178.33(14)
C15 C16 C17 C12 0.3(2)
O2 C12 C17 O3 0.09(17)
C13 C12 C17 O3 -177.73(13)
O2 C12 C17 C16 178.45(13)
C13 C12 C17 C16 0.6(2)
C23 C18 C19 C20 1.9(2)
B2 C18 C19 C20 -173.36(14)
C18 C19 C20 C21 1.2(2)
C19 C20 C21 C22 -2.1(2)
C20 C21 C22 C23 -0.1(2)
C21 C22 C23 C18 3.3(2)
C21 C22 C23 C24 -170.94(14)
C19 C18 C23 C22 -4.1(2)
B2 C18 C23 C22 171.62(13)
C19 C18 C23 C24 170.08(13)
B2 C18 C23 C24 -14.2(2)
C22 C23 C24 N2 163.45(14)
C18 C23 C24 N2 -10.9(2)
O5 C29 C30 C31 179.25(13)
C34 C29 C30 C31 1.1(2)
C29 C30 C31 C32 -1.5(2)
C30 C31 C32 C33 0.5(2)
C31 C32 C33 C34 1.0(2)
C32 C33 C34 O6 -179.04(13)
C32 C33 C34 C29 -1.4(2)
O5 C29 C34 O6 -0.07(16)
C30 C29 C34 O6 178.35(12)
O5 C29 C34 C33 -178.10(12)
C30 C29 C34 C33 0.3(2)
C6 C7 N1 O1 5.5(2)
C6 C7 N1 C8 -168.59(13)
C11 C8 N1 C7 -1.5(2)
C9 C8 N1 C7 -122.33(16)
C10 C8 N1 C7 117.98(16)
C11 C8 N1 O1 -176.10(12)
C9 C8 N1 O1 63.05(15)
C10 C8 N1 O1 -56.65(15)
C23 C24 N2 O4 7.4(2)
C23 C24 N2 C25 -168.06(13)
C28 C25 N2 C24 -110.16(16)
C26 C25 N2 C24 10.5(2)
C27 C25 N2 C24 129.71(15)
C28 C25 N2 O4 73.99(15)
C26 C25 N2 O4 -165.37(12)
C27 C25 N2 O4 -46.15(15)
C7 N1 O1 B1 25.19(19)
C8 N1 O1 B1 -159.94(12)
C13 C12 O2 B1 -177.73(15)
C17 C12 O2 B1 4.61(16)
C16 C17 O3 B1 176.98(15)
C12 C17 O3 B1 -4.80(16)
C24 N2 O4 B2 21.90(19)
C25 N2 O4 B2 -162.04(12)
C30 C29 O5 B2 174.95(14)
C34 C29 O5 B2 -6.77(15)
C33 C34 O6 B2 -175.36(14)
C29 C34 O6 B2 6.77(15)
C17 O3 B1 O2 7.36(15)
C17 O3 B1 O1 -107.05(12)
C17 O3 B1 C1 133.76(14)
C12 O2 B1 O3 -7.31(15)
C12 O2 B1 O1 104.60(13)
C12 O2 B1 C1 -137.84(12)
N1 O1 B1 O3 -171.40(11)
N1 O1 B1 O2 75.75(15)
N1 O1 B1 C1 -44.70(16)
C2 C1 B1 O3 -29.7(2)
C6 C1 B1 O3 156.02(13)
C2 C1 B1 O2 94.04(18)
C6 C1 B1 O2 -80.25(16)
C2 C1 B1 O1 -147.64(14)
C6 C1 B1 O1 38.07(17)
C29 O5 B2 O6 10.52(14)
C29 O5 B2 O4 -103.15(12)
C29 O5 B2 C18 137.78(13)
C34 O6 B2 O5 -10.59(14)
C34 O6 B2 O4 100.06(13)
C34 O6 B2 C18 -142.12(12)
N2 O4 B2 O5 -169.16(11)
N2 O4 B2 O6 78.74(15)
N2 O4 B2 C18 -42.10(16)
C19 C18 B2 O5 -30.1(2)
C23 C18 B2 O5 154.65(13)
C19 C18 B2 O6 94.31(17)
C23 C18 B2 O6 -80.98(16)
C19 C18 B2 O4 -147.35(14)
C23 C18 B2 O4 37.36(17)
